data_4326824
loop_
_publ_author_name
'Konstantin Livanov'
'Vedichi Madhu'
'Ekambaram Balaraman'
'Linda J. W. Shimon'
'Yael Diskin-Posner'
'Ronny Neumann'

_publ_section_title
;
 Photocatalytic Splitting of CS2 to S8 and a Carbon-Sulfur Polymer
 Catalyzed by a Bimetallic Ruthenium(II) Compound with a Tertiary Amine
 Binding Site: Toward Photocatalytic Splitting of CO2?
;
_journal_name_full 'Inorganic Chemistry'
_journal_page_first 11273
_journal_page_last 11275
_journal_paper_doi 10.1021/ic2008045
_journal_volume 50
_journal_year 2011
_chemical_formula_moiety '2(C46 H55 Cl2 N5 Ru2), 4(B F4), 3(C2 H3 N)'
_chemical_formula_sum 'C98 H119 B4 Cl4 F16 N13 Ru4'
_chemical_formula_weight 2372.38
_chemical_name_systematic
; 
 ? 
;
_space_group_IT_number 14
_symmetry_cell_setting monoclinic
_symmetry_space_group_name_Hall '-P 2ybc'
_symmetry_space_group_name_H-M 'P 1 21/c 1'
_atom_sites_solution_hydrogens geom
_atom_sites_solution_primary direct
_atom_sites_solution_secondary difmap
_audit_creation_method SHELXL-97
_cell_angle_alpha 90.00
_cell_angle_beta 96.7743(5)
_cell_angle_gamma 90.00
_cell_formula_units_Z 2
_cell_length_a 13.1495(2)
_cell_length_b 16.5485(2)
_cell_length_c 23.9784(4)
_cell_measurement_reflns_used 12981
_cell_measurement_temperature 120(2)
_cell_measurement_theta_max 29.13
_cell_measurement_theta_min 2.55
_cell_volume 5181.38(13)
_computing_cell_refinement HKL
_computing_data_collection 'Collect package (Bruker Nonius)'
_computing_data_reduction HKL
_computing_structure_refinement 'SHELXL-97 (Sheldrick, 1997)'
_computing_structure_solution 'SHELXS-97 (Sheldrick, 1990)'
_diffrn_ambient_temperature 120(2)
_diffrn_measured_fraction_theta_full 0.997
_diffrn_measured_fraction_theta_max 0.997
_diffrn_measurement_device_type 'Nonius KappaCCD'
_diffrn_measurement_method 'phi and omega scans'
_diffrn_radiation_monochromator graphite
_diffrn_radiation_source 'fine-focus sealed tube'
_diffrn_radiation_type MoK\a
_diffrn_radiation_wavelength 0.71073
_diffrn_reflns_av_R_equivalents 0.0710
_diffrn_reflns_av_sigmaI/netI 0.0572
_diffrn_reflns_limit_h_max 16
_diffrn_reflns_limit_h_min -17
_diffrn_reflns_limit_k_max 21
_diffrn_reflns_limit_k_min 0
_diffrn_reflns_limit_l_max 31
_diffrn_reflns_limit_l_min 0
_diffrn_reflns_number 58887
_diffrn_reflns_theta_full 27.48
_diffrn_reflns_theta_max 27.48
_diffrn_reflns_theta_min 2.61
_exptl_absorpt_coefficient_mu 0.756
_exptl_absorpt_correction_T_max 0.9283
_exptl_absorpt_correction_T_min 0.8823
_exptl_absorpt_correction_type empirical
_exptl_absorpt_process_details 'SHELXL-97 (Sheldrick, 1997)'
_exptl_crystal_colour orange
_exptl_crystal_density_diffrn 1.521
_exptl_crystal_description prism
_exptl_crystal_F_000 2412
_exptl_crystal_size_max 0.17
_exptl_crystal_size_mid 0.13
_exptl_crystal_size_min 0.10
_refine_diff_density_max 1.291
_refine_diff_density_min -0.789
_refine_diff_density_rms 0.111
_refine_ls_extinction_method none
_refine_ls_goodness_of_fit_ref 0.995
_refine_ls_hydrogen_treatment constr
_refine_ls_matrix_type full
_refine_ls_number_parameters 618
_refine_ls_number_reflns 11848
_refine_ls_number_restraints 0
_refine_ls_restrained_S_all 0.995
_refine_ls_R_factor_all 0.0850
_refine_ls_R_factor_gt 0.0565
_refine_ls_shift/su_max 0.024
_refine_ls_shift/su_mean 0.000
_refine_ls_structure_factor_coef Fsqd
_refine_ls_weighting_details 'calc w=1/[\s^2^(Fo^2^)+(0.0635P)^2^+14.4771P] where P=(Fo^2^+2Fc^2^)/3'
_refine_ls_weighting_scheme calc
_refine_ls_wR_factor_gt 0.1264
_refine_ls_wR_factor_ref 0.1370
_reflns_number_gt 8876
_reflns_number_total 11848
_reflns_threshold_expression >2sigma(I)
_cod_data_source_file ic2008045_si_002.cif
_cod_data_source_block n279a
_cod_database_code 4326824

loop_
_symmetry_equiv_pos_as_xyz
'x, y, z'
'-x, y+1/2, -z+1/2'
'-x, -y, -z'
'x, -y-1/2, z-1/2'

loop_
_atom_site_label
_atom_site_type_symbol
_atom_site_fract_x
_atom_site_fract_y
_atom_site_fract_z
_atom_site_U_iso_or_equiv
_atom_site_adp_type
_atom_site_occupancy
_atom_site_symmetry_multiplicity
_atom_site_calc_flag
_atom_site_refinement_flags
_atom_site_disorder_assembly
_atom_site_disorder_group
Ru1 Ru 0.56484(2) 0.077228(19) 0.611371(14) 0.02187(10) Uani 1 1 d . . .
Ru2 Ru 0.19726(3) -0.213523(19) 0.678962(14) 0.02369(10) Uani 1 1 d . . .
Cl1 Cl 0.42227(8) -0.01137(6) 0.58729(4) 0.0283(2) Uani 1 1 d . . .
Cl2 Cl 0.34903(8) -0.26256(7) 0.73323(5) 0.0345(3) Uani 1 1 d . . .
N1 N 0.4869(3) 0.1592(2) 0.55648(15) 0.0250(7) Uani 1 1 d . . .
C1 C 0.4920(3) 0.1608(3) 0.50059(19) 0.0289(9) Uani 1 1 d . . .
H1 H 0.5262 0.1178 0.4843 0.035 Uiso 1 1 calc R . .
C2 C 0.4500(4) 0.2215(3) 0.4662(2) 0.0342(10) Uani 1 1 d . . .
H2 H 0.4555 0.2207 0.4270 0.041 Uiso 1 1 calc R . .
C3 C 0.3996(4) 0.2838(3) 0.4900(2) 0.0342(11) Uani 1 1 d . . .
H3 H 0.3714 0.3272 0.4674 0.041 Uiso 1 1 calc R . .
C4 C 0.3903(3) 0.2825(3) 0.5470(2) 0.0322(10) Uani 1 1 d . . .
H4 H 0.3551 0.3244 0.5638 0.039 Uiso 1 1 calc R . .
C5 C 0.4340(3) 0.2179(2) 0.57945(19) 0.0265(9) Uani 1 1 d . . .
C6 C 0.4213(3) 0.2056(2) 0.63872(19) 0.0264(9) Uani 1 1 d . . .
C7 C 0.3597(4) 0.2550(3) 0.6672(2) 0.0330(10) Uani 1 1 d . . .
H7 H 0.3311 0.3030 0.6502 0.040 Uiso 1 1 calc R . .
C8 C 0.3405(4) 0.2336(3) 0.7203(2) 0.0354(11) Uani 1 1 d . . .
H8 H 0.2993 0.2671 0.7407 0.042 Uiso 1 1 calc R . .
C9 C 0.3816(4) 0.1634(3) 0.7434(2) 0.0316(10) Uani 1 1 d . . .
H9 H 0.3686 0.1478 0.7801 0.038 Uiso 1 1 calc R . .
C10 C 0.4423(3) 0.1148(2) 0.71327(18) 0.0257(9) Uani 1 1 d . . .
N2 N 0.4653(3) 0.1370(2) 0.66219(15) 0.0248(7) Uani 1 1 d . . .
C11 C 0.4815(3) 0.0352(3) 0.73771(18) 0.0289(9) Uani 1 1 d . . .
H11A H 0.5006 -0.0001 0.7073 0.035 Uiso 1 1 calc R . .
H11B H 0.5435 0.0445 0.7645 0.035 Uiso 1 1 calc R . .
N3 N 0.4031(3) -0.0053(2) 0.76676(15) 0.0278(8) Uani 1 1 d . . .
C12 C 0.4485(4) -0.0700(3) 0.8037(2) 0.0375(11) Uani 1 1 d . B .
H12A H 0.4957 -0.1021 0.7832 0.045 Uiso 1 1 calc R . .
H12B H 0.3933 -0.1065 0.8131 0.045 Uiso 1 1 calc R . .
C13 C 0.5065(5) -0.0392(4) 0.8575(2) 0.0587(16) Uani 1 1 d . . .
H13A H 0.5505 0.0072 0.8502 0.070 Uiso 1 1 calc R A 1
H13B H 0.5497 -0.0823 0.8766 0.070 Uiso 1 1 calc R A 1
C14A C 0.4193(10) -0.0128(8) 0.8936(5) 0.051(3) Uiso 0.50 1 d P B 1
H14A H 0.4436 0.0428 0.9026 0.061 Uiso 0.50 1 calc PR B 1
H14B H 0.3636 -0.0051 0.8624 0.061 Uiso 0.50 1 calc PR B 1
C15A C 0.3787(11) -0.0195(8) 0.9228(6) 0.061(2) Uiso 0.50 1 d P B 1
H15A H 0.4178 -0.0483 0.9540 0.092 Uiso 0.50 1 calc PR B 1
H15B H 0.3174 -0.0507 0.9093 0.092 Uiso 0.50 1 calc PR B 1
H15C H 0.3582 0.0336 0.9358 0.092 Uiso 0.50 1 calc PR B 1
C14B C 0.4628(8) 0.0226(6) 0.8933(4) 0.037(2) Uiso 0.50 1 d P B 2
H14C H 0.3906 0.0321 0.8779 0.044 Uiso 0.50 1 calc PR B 2
H14D H 0.5002 0.0739 0.8898 0.044 Uiso 0.50 1 calc PR B 2
C15B C 0.4657(10) 0.0031(8) 0.9544(5) 0.061(2) Uiso 0.50 1 d P B 2
H15D H 0.3975 -0.0142 0.9623 0.092 Uiso 0.50 1 calc PR B 2
H15E H 0.4865 0.0511 0.9768 0.092 Uiso 0.50 1 calc PR B 2
H15F H 0.5149 -0.0406 0.9642 0.092 Uiso 0.50 1 calc PR B 2
C16 C 0.3217(3) -0.0383(2) 0.72574(18) 0.0264(9) Uani 1 1 d . . .
H16A H 0.3468 -0.0874 0.7081 0.032 Uiso 1 1 calc R . .
H16B H 0.3026 0.0020 0.6958 0.032 Uiso 1 1 calc R . .
C17 C 0.2298(3) -0.0589(3) 0.75470(18) 0.0263(9) Uani 1 1 d . . .
C18 C 0.1970(4) -0.0041(3) 0.7929(2) 0.0326(10) Uani 1 1 d . . .
H18 H 0.2293 0.0471 0.7980 0.039 Uiso 1 1 calc R . .
C19 C 0.1174(4) -0.0241(3) 0.8233(2) 0.0362(11) Uani 1 1 d . . .
H19 H 0.0933 0.0138 0.8485 0.043 Uiso 1 1 calc R . .
C20 C 0.0738(4) -0.0991(3) 0.8166(2) 0.0331(10) Uani 1 1 d . . .
H20 H 0.0214 -0.1149 0.8385 0.040 Uiso 1 1 calc R . .
C21 C 0.1072(3) -0.1518(3) 0.77746(18) 0.0272(9) Uani 1 1 d . . .
N4 N 0.1816(3) -0.1307(2) 0.74489(15) 0.0259(8) Uani 1 1 d . . .
C22 C 0.0717(3) -0.2355(3) 0.77052(19) 0.0290(10) Uani 1 1 d . . .
C23 C 0.0017(4) -0.2714(3) 0.8024(2) 0.0372(11) Uani 1 1 d . . .
H23 H -0.0329 -0.2401 0.8276 0.045 Uiso 1 1 calc R . .
C24 C -0.0164(4) -0.3538(3) 0.7967(2) 0.0434(13) Uani 1 1 d . . .
H24 H -0.0643 -0.3794 0.8176 0.052 Uiso 1 1 calc R . .
C25 C 0.0349(4) -0.3978(3) 0.7608(2) 0.0394(12) Uani 1 1 d . . .
H25 H 0.0254 -0.4547 0.7581 0.047 Uiso 1 1 calc R . .
C26 C 0.1010(4) -0.3593(3) 0.7283(2) 0.0330(10) Uani 1 1 d . . .
H26 H 0.1354 -0.3899 0.7027 0.040 Uiso 1 1 calc R . .
N5 N 0.1168(3) -0.2788(2) 0.73280(15) 0.0272(8) Uani 1 1 d . . .
C27 C 0.6544(4) -0.0958(3) 0.6819(3) 0.0460(13) Uani 1 1 d . . .
H27A H 0.6581 -0.0847 0.7222 0.069 Uiso 1 1 calc R . .
H27B H 0.7066 -0.1357 0.6752 0.069 Uiso 1 1 calc R . .
H27C H 0.5864 -0.1169 0.6682 0.069 Uiso 1 1 calc R . .
C28 C 0.6730(3) -0.0186(3) 0.6510(2) 0.0311(10) Uani 1 1 d . . .
C29 C 0.6711(3) -0.0189(3) 0.5915(2) 0.0315(10) Uani 1 1 d . . .
H29 H 0.6557 -0.0677 0.5714 0.038 Uiso 1 1 calc R . .
C30 C 0.6913(3) 0.0508(3) 0.56223(19) 0.0296(10) Uani 1 1 d . . .
H30 H 0.6915 0.0485 0.5227 0.036 Uiso 1 1 calc R . .
C31 C 0.7119(3) 0.1258(3) 0.59092(18) 0.0263(9) Uani 1 1 d . . .
C32 C 0.7108(3) 0.1280(3) 0.64976(18) 0.0276(9) Uani 1 1 d . . .
H32 H 0.7226 0.1773 0.6697 0.033 Uiso 1 1 calc R . .
C33 C 0.6920(3) 0.0556(3) 0.67899(19) 0.0283(9) Uani 1 1 d . . .
H33 H 0.6924 0.0575 0.7186 0.034 Uiso 1 1 calc R . .
C34 C 0.7363(3) 0.1993(3) 0.5576(2) 0.0351(11) Uani 1 1 d . . .
H34 H 0.6920 0.1970 0.5207 0.042 Uiso 1 1 calc R . .
C35 C 0.8485(4) 0.1929(4) 0.5452(2) 0.0448(13) Uani 1 1 d . . .
H35A H 0.8659 0.2403 0.5238 0.067 Uiso 1 1 calc R . .
H35B H 0.8571 0.1438 0.5234 0.067 Uiso 1 1 calc R . .
H35C H 0.8938 0.1904 0.5807 0.067 Uiso 1 1 calc R . .
C36 C 0.7156(4) 0.2796(3) 0.5850(2) 0.0450(13) Uani 1 1 d . . .
H36A H 0.6458 0.2797 0.5955 0.067 Uiso 1 1 calc R . .
H36B H 0.7230 0.3237 0.5584 0.067 Uiso 1 1 calc R . .
H36C H 0.7646 0.2872 0.6186 0.067 Uiso 1 1 calc R . .
C37 C 0.3174(5) -0.3368(3) 0.5963(2) 0.0479(13) Uani 1 1 d . . .
H37A H 0.2885 -0.3878 0.6079 0.072 Uiso 1 1 calc R . .
H37B H 0.3812 -0.3253 0.6204 0.072 Uiso 1 1 calc R . .
H37C H 0.3314 -0.3411 0.5572 0.072 Uiso 1 1 calc R . .
C38 C 0.2767(4) -0.1873(3) 0.60533(19) 0.0328(10) Uiso 1 1 d . . .
H38 H 0.3470 -0.1754 0.6038 0.039 Uiso 1 1 calc R . .
C39 C 0.2427(4) -0.2700(3) 0.6015(2) 0.0352(11) Uani 1 1 d . . .
C40 C 0.2082(3) -0.1241(3) 0.61136(18) 0.0278(9) Uani 1 1 d . . .
H40 H 0.2324 -0.0700 0.6122 0.033 Uiso 1 1 calc R . .
C41 C 0.1023(3) -0.1392(3) 0.61631(17) 0.0280(9) Uani 1 1 d . . .
C42 C 0.0688(3) -0.2202(3) 0.61249(18) 0.0295(10) Uani 1 1 d . . .
H42 H -0.0011 -0.2322 0.6152 0.035 Uiso 1 1 calc R . .
C43 C 0.1382(4) -0.2845(3) 0.60464(19) 0.0330(10) Uani 1 1 d . . .
H43 H 0.1131 -0.3384 0.6015 0.040 Uiso 1 1 calc R . .
C44 C 0.0330(4) -0.0689(3) 0.6247(2) 0.0379(11) Uani 1 1 d . . .
H44 H 0.0745 -0.0275 0.6476 0.045 Uiso 1 1 calc R . .
C45 C -0.0588(4) -0.0889(3) 0.6545(3) 0.0499(14) Uani 1 1 d . . .
H45A H -0.1027 -0.1275 0.6320 0.075 Uiso 1 1 calc R . .
H45B H -0.0976 -0.0394 0.6597 0.075 Uiso 1 1 calc R . .
H45C H -0.0356 -0.1127 0.6913 0.075 Uiso 1 1 calc R . .
C46 C 0.0001(5) -0.0319(4) 0.5668(3) 0.0621(17) Uani 1 1 d . . .
H46A H -0.0383 -0.0721 0.5427 0.093 Uiso 1 1 calc R . .
H46B H 0.0609 -0.0153 0.5497 0.093 Uiso 1 1 calc R . .
H46C H -0.0435 0.0153 0.5709 0.093 Uiso 1 1 calc R . .
B1 B 0.1919(5) 0.0503(4) 1.1462(3) 0.0485(16) Uani 1 1 d . . .
F1 F 0.2545(3) 0.0098(3) 1.18681(17) 0.0810(12) Uani 1 1 d . . .
F2 F 0.1101(3) 0.00157(19) 1.12725(15) 0.0566(9) Uani 1 1 d . . .
F3 F 0.2493(3) 0.0678(2) 1.10190(16) 0.0647(10) Uani 1 1 d . . .
F4 F 0.1601(3) 0.1233(2) 1.1634(3) 0.1006(17) Uani 1 1 d . . .
B2 B 0.1997(5) 0.2052(4) 0.8683(3) 0.0457(15) Uani 1 1 d . . .
F5 F 0.2064(3) 0.2660(2) 0.90746(15) 0.0689(11) Uani 1 1 d . C .
F6 F 0.2875(4) 0.1656(4) 0.8680(2) 0.134(3) Uani 1 1 d . C .
F7 F 0.1708(4) 0.2349(3) 0.81570(18) 0.1026(17) Uani 1 1 d . C .
F8A F 0.1138(5) 0.1592(3) 0.8739(3) 0.096(3) Uani 0.775(12) 1 d P C 1
F8B F 0.1986(16) 0.1385(11) 0.9032(8) 0.076(8) Uiso 0.225(12) 1 d P C 2
C51 C 0.1502(6) 0.1706(5) 0.5715(3) 0.075(2) Uiso 1 1 d . . .
C52 C 0.1263(7) 0.2424(6) 0.5372(4) 0.100(3) Uiso 1 1 d . . .
H52A H 0.1540 0.2903 0.5578 0.149 Uiso 1 1 calc R . .
H52B H 0.0519 0.2477 0.5288 0.149 Uiso 1 1 calc R . .
H52C H 0.1571 0.2374 0.5021 0.149 Uiso 1 1 calc R . .
N6 N 0.1729(6) 0.1190(5) 0.5982(3) 0.102(2) Uiso 1 1 d . . .
C54 C 0.1127(8) 0.5483(7) 0.4800(5) 0.045(2) Uiso 0.50 1 d P . .
C56 C 0.0913(9) 0.6055(7) 0.4807(5) 0.045(2) Uiso 0.50 1 d P . .
H56A H 0.0735 0.6248 0.4421 0.068 Uiso 0.50 1 calc PR . .
H56B H 0.1477 0.6381 0.4992 0.068 Uiso 0.50 1 calc PR . .
H56C H 0.0316 0.6104 0.5013 0.068 Uiso 0.50 1 calc PR . .
N7 N 0.1352(11) 0.4644(9) 0.4777(6) 0.089(4) Uiso 0.50 1 d P . .

loop_
_atom_site_aniso_label
_atom_site_aniso_U_11
_atom_site_aniso_U_22
_atom_site_aniso_U_33
_atom_site_aniso_U_23
_atom_site_aniso_U_13
_atom_site_aniso_U_12
Ru1 0.01985(17) 0.02237(17) 0.02343(17) -0.00374(13) 0.00280(12) -0.00055(13)
Ru2 0.02424(18) 0.02104(17) 0.02587(18) 0.00293(13) 0.00332(13) -0.00004(13)
Cl1 0.0261(5) 0.0278(5) 0.0315(5) -0.0089(4) 0.0056(4) -0.0055(4)
Cl2 0.0278(6) 0.0316(5) 0.0430(6) 0.0087(5) -0.0001(5) 0.0040(4)
N1 0.0212(18) 0.0263(17) 0.0273(19) -0.0041(14) 0.0022(14) -0.0023(14)
C1 0.027(2) 0.029(2) 0.030(2) -0.0063(18) -0.0003(18) -0.0017(18)
C2 0.036(3) 0.039(3) 0.027(2) -0.0008(19) -0.0001(19) -0.003(2)
C3 0.035(3) 0.030(2) 0.035(3) 0.0036(19) -0.007(2) -0.0035(19)
C4 0.029(2) 0.028(2) 0.039(3) -0.0037(19) 0.001(2) 0.0004(19)
C5 0.022(2) 0.025(2) 0.032(2) -0.0035(17) 0.0021(17) -0.0048(17)
C6 0.022(2) 0.021(2) 0.036(2) -0.0068(17) 0.0034(18) -0.0024(16)
C7 0.032(3) 0.024(2) 0.044(3) -0.0071(19) 0.010(2) -0.0013(18)
C8 0.038(3) 0.028(2) 0.042(3) -0.013(2) 0.012(2) -0.003(2)
C9 0.037(3) 0.029(2) 0.030(2) -0.0096(18) 0.013(2) -0.0092(19)
C10 0.025(2) 0.025(2) 0.027(2) -0.0053(17) 0.0034(17) -0.0074(17)
N2 0.0227(18) 0.0231(17) 0.0288(19) -0.0042(14) 0.0039(14) -0.0060(14)
C11 0.029(2) 0.031(2) 0.026(2) -0.0017(18) 0.0055(18) -0.0013(18)
N3 0.0258(19) 0.0308(19) 0.0273(19) 0.0027(15) 0.0050(15) -0.0014(15)
C12 0.032(3) 0.043(3) 0.038(3) 0.012(2) 0.008(2) 0.008(2)
C13 0.057(4) 0.076(4) 0.041(3) 0.007(3) -0.005(3) 0.023(3)
C16 0.028(2) 0.023(2) 0.029(2) 0.0023(17) 0.0034(18) -0.0021(17)
C17 0.023(2) 0.028(2) 0.028(2) -0.0008(17) 0.0048(17) 0.0035(17)
C18 0.031(2) 0.029(2) 0.037(3) -0.0017(19) 0.002(2) 0.0025(19)
C19 0.027(2) 0.044(3) 0.039(3) -0.004(2) 0.009(2) 0.007(2)
C20 0.028(2) 0.039(2) 0.033(2) 0.003(2) 0.0066(19) 0.003(2)
C21 0.025(2) 0.032(2) 0.024(2) 0.0035(17) 0.0034(17) 0.0028(18)
N4 0.0262(19) 0.0232(17) 0.0285(19) 0.0037(14) 0.0031(15) 0.0005(14)
C22 0.025(2) 0.032(2) 0.030(2) 0.0044(18) 0.0000(18) -0.0004(18)
C23 0.033(3) 0.048(3) 0.032(3) 0.009(2) 0.007(2) -0.005(2)
C24 0.041(3) 0.048(3) 0.042(3) 0.009(2) 0.007(2) -0.019(2)
C25 0.044(3) 0.034(2) 0.039(3) 0.007(2) 0.000(2) -0.013(2)
C26 0.036(3) 0.025(2) 0.036(2) 0.0053(19) -0.004(2) -0.0039(19)
N5 0.0253(19) 0.0284(19) 0.0274(19) 0.0068(15) 0.0013(15) -0.0013(15)
C27 0.043(3) 0.030(2) 0.067(4) 0.010(2) 0.016(3) 0.009(2)
C28 0.022(2) 0.033(2) 0.038(3) 0.0031(19) 0.0053(19) 0.0025(18)
C29 0.022(2) 0.032(2) 0.041(3) -0.009(2) 0.0056(19) 0.0052(18)
C30 0.021(2) 0.041(2) 0.028(2) -0.0045(19) 0.0065(17) 0.0050(19)
C31 0.018(2) 0.033(2) 0.028(2) 0.0008(18) -0.0001(17) -0.0029(17)
C32 0.019(2) 0.033(2) 0.030(2) -0.0029(18) 0.0002(17) -0.0041(17)
C33 0.016(2) 0.041(2) 0.027(2) 0.0023(19) 0.0005(17) -0.0015(18)
C34 0.025(2) 0.044(3) 0.036(3) 0.009(2) 0.002(2) -0.005(2)
C35 0.030(3) 0.066(3) 0.040(3) 0.019(3) 0.010(2) -0.006(2)
C36 0.041(3) 0.040(3) 0.056(3) 0.003(2) 0.013(3) -0.011(2)
C37 0.057(3) 0.039(3) 0.052(3) -0.003(2) 0.024(3) 0.012(3)
C39 0.046(3) 0.032(2) 0.030(2) 0.0012(19) 0.012(2) 0.006(2)
C40 0.034(2) 0.025(2) 0.025(2) 0.0011(17) 0.0032(18) -0.0074(18)
C41 0.034(2) 0.027(2) 0.021(2) 0.0028(17) -0.0022(18) -0.0014(18)
C42 0.029(2) 0.034(2) 0.025(2) 0.0002(18) -0.0009(18) -0.0043(19)
C43 0.047(3) 0.027(2) 0.026(2) -0.0039(18) 0.004(2) -0.006(2)
C44 0.036(3) 0.032(2) 0.043(3) 0.004(2) -0.005(2) 0.007(2)
C45 0.040(3) 0.047(3) 0.061(4) -0.008(3) -0.003(3) 0.013(2)
C46 0.078(5) 0.050(3) 0.055(4) 0.013(3) -0.007(3) 0.020(3)
B1 0.037(3) 0.039(3) 0.072(5) 0.002(3) 0.015(3) -0.003(3)
F1 0.077(3) 0.104(3) 0.060(2) 0.025(2) 0.000(2) -0.011(2)
F2 0.051(2) 0.0469(18) 0.073(2) -0.0063(16) 0.0148(17) -0.0175(15)
F3 0.049(2) 0.077(2) 0.070(2) 0.0204(19) 0.0152(17) -0.0130(18)
F4 0.054(2) 0.050(2) 0.205(5) -0.044(3) 0.047(3) -0.0124(18)
B2 0.046(4) 0.045(3) 0.048(4) -0.006(3) 0.015(3) 0.004(3)
F5 0.075(2) 0.079(2) 0.049(2) -0.0269(18) -0.0106(18) 0.032(2)
F6 0.087(3) 0.228(6) 0.079(3) -0.085(4) -0.026(3) 0.094(4)
F7 0.122(4) 0.122(4) 0.056(3) -0.024(3) -0.022(3) 0.033(3)
F8A 0.078(5) 0.045(3) 0.177(7) -0.004(3) 0.060(5) -0.003(3)

loop_
_atom_type_symbol
_atom_type_description
_atom_type_scat_dispersion_real
_atom_type_scat_dispersion_imag
_atom_type_scat_source
C C 0.0033 0.0016 'International Tables Vol C Tables 4.2.6.8 and 6.1.1.4'
H H 0.0000 0.0000 'International Tables Vol C Tables 4.2.6.8 and 6.1.1.4'
Cl Cl 0.1484 0.1585 'International Tables Vol C Tables 4.2.6.8 and 6.1.1.4'
N N 0.0061 0.0033 'International Tables Vol C Tables 4.2.6.8 and 6.1.1.4'
Ru Ru -1.2594 0.8363 'International Tables Vol C Tables 4.2.6.8 and 6.1.1.4'
B B 0.0013 0.0007 'International Tables Vol C Tables 4.2.6.8 and 6.1.1.4'
F F 0.0171 0.0103 'International Tables Vol C Tables 4.2.6.8 and 6.1.1.4'

loop_
_geom_angle_atom_site_label_1
_geom_angle_atom_site_label_2
_geom_angle_atom_site_label_3
_geom_angle
N1 Ru1 N2 76.64(14)
N1 Ru1 C30 97.97(16)
N2 Ru1 C30 162.68(15)
N1 Ru1 C32 110.97(15)
N2 Ru1 C32 98.53(15)
C30 Ru1 C32 67.70(17)
N1 Ru1 C31 90.05(14)
N2 Ru1 C31 124.89(15)
C30 Ru1 C31 37.96(16)
C32 Ru1 C31 37.49(16)
N1 Ru1 C29 127.76(16)
N2 Ru1 C29 154.75(16)
C30 Ru1 C29 36.89(17)
C32 Ru1 C29 79.73(17)
C31 Ru1 C29 67.67(17)
N1 Ru1 C33 147.46(15)
N2 Ru1 C33 96.77(15)
C30 Ru1 C33 78.82(16)
C32 Ru1 C33 37.64(16)
C31 Ru1 C33 67.37(16)
C29 Ru1 C33 66.38(17)
N1 Ru1 C28 164.47(16)
N2 Ru1 C28 118.83(15)
C30 Ru1 C28 66.87(17)
C32 Ru1 C28 67.46(16)
C31 Ru1 C28 79.89(16)
C29 Ru1 C28 37.16(17)
C33 Ru1 C28 36.59(17)
N1 Ru1 Cl1 86.19(10)
N2 Ru1 Cl1 84.61(9)
C30 Ru1 Cl1 111.70(12)
C32 Ru1 Cl1 162.84(12)
C31 Ru1 Cl1 148.45(12)
C29 Ru1 Cl1 90.23(12)
C33 Ru1 Cl1 125.37(12)
C28 Ru1 Cl1 96.18(12)
N5 Ru2 N4 76.71(14)
N5 Ru2 C42 91.18(15)
N4 Ru2 C42 116.23(15)
N5 Ru2 C38 158.64(16)
N4 Ru2 C38 124.65(15)
C42 Ru2 C38 79.84(17)
N5 Ru2 C43 93.96(16)
N4 Ru2 C43 153.32(16)
C42 Ru2 C43 38.04(17)
C38 Ru2 C43 67.07(17)
N5 Ru2 C41 115.19(15)
N4 Ru2 C41 92.87(15)
C42 Ru2 C41 37.46(16)
C38 Ru2 C41 68.16(17)
C43 Ru2 C41 68.25(16)
N5 Ru2 C40 152.79(15)
N4 Ru2 C40 97.72(15)
C42 Ru2 C40 67.10(16)
C38 Ru2 C40 36.99(17)
C43 Ru2 C40 79.11(16)
C41 Ru2 C40 37.82(16)
N5 Ru2 C39 120.66(16)
N4 Ru2 C39 162.54(16)
C42 Ru2 C39 68.26(18)
C38 Ru2 C39 37.98(17)
C43 Ru2 C39 37.07(18)
C41 Ru2 C39 81.48(17)
C40 Ru2 C39 67.78(16)
N5 Ru2 Cl2 86.47(10)
N4 Ru2 Cl2 87.82(10)
C42 Ru2 Cl2 154.62(12)
C38 Ru2 Cl2 93.38(12)
C43 Ru2 Cl2 116.87(13)
C41 Ru2 Cl2 157.91(12)
C40 Ru2 Cl2 120.23(12)
C39 Ru2 Cl2 91.31(13)
C5 N1 C1 118.6(4)
C5 N1 Ru1 116.8(3)
C1 N1 Ru1 124.3(3)
N1 C1 C2 123.2(4)
N1 C1 H1 118.4
C2 C1 H1 118.4
C1 C2 C3 118.3(4)
C1 C2 H2 120.9
C3 C2 H2 120.9
C4 C3 C2 119.8(4)
C4 C3 H3 120.1
C2 C3 H3 120.1
C3 C4 C5 118.7(4)
C3 C4 H4 120.6
C5 C4 H4 120.6
N1 C5 C4 121.2(4)
N1 C5 C6 114.8(4)
C4 C5 C6 123.9(4)
N2 C6 C7 122.1(4)
N2 C6 C5 115.1(4)
C7 C6 C5 122.4(4)
C8 C7 C6 119.1(4)
C8 C7 H7 120.4
C6 C7 H7 120.4
C9 C8 C7 119.1(4)
C9 C8 H8 120.4
C7 C8 H8 120.4
C8 C9 C10 120.1(4)
C8 C9 H9 120.0
C10 C9 H9 120.0
N2 C10 C9 121.2(4)
N2 C10 C11 119.2(4)
C9 C10 C11 119.5(4)
C10 N2 C6 118.2(4)
C10 N2 Ru1 127.7(3)
C6 N2 Ru1 114.1(3)
N3 C11 C10 110.8(4)
N3 C11 H11A 109.5
C10 C11 H11A 109.5
N3 C11 H11B 109.5
C10 C11 H11B 109.5
H11A C11 H11B 108.1
C16 N3 C11 110.3(3)
C16 N3 C12 110.1(3)
C11 N3 C12 111.1(3)
N3 C12 C13 113.4(4)
N3 C12 H12A 108.9
C13 C12 H12A 108.9
N3 C12 H12B 108.9
C13 C12 H12B 108.9
H12A C12 H12B 107.7
C14B C13 C12 122.2(6)
C12 C13 C14A 103.7(6)
C14B C13 H13A 80.9
C12 C13 H13A 111.0
C14A C13 H13A 111.0
C14B C13 H13B 117.7
C12 C13 H13B 111.0
C14A C13 H13B 111.0
H13A C13 H13B 109.0
C15A C14A C13 153.3(15)
C15A C14A H14A 98.2
C13 C14A H14A 98.2
C15A C14A H14B 98.2
C13 C14A H14B 98.2
H14A C14A H14B 103.8
C13 C14B C15B 116.6(9)
C13 C14B H14C 108.1
C15B C14B H14C 108.1
C13 C14B H14D 108.1
C15B C14B H14D 108.1
H14C C14B H14D 107.3
C14B C15B H15D 109.5
C14B C15B H15E 109.5
H15D C15B H15E 109.5
C14B C15B H15F 109.5
H15D C15B H15F 109.5
H15E C15B H15F 109.5
N3 C16 C17 109.7(4)
N3 C16 H16A 109.7
C17 C16 H16A 109.7
N3 C16 H16B 109.7
C17 C16 H16B 109.7
H16A C16 H16B 108.2
N4 C17 C18 120.7(4)
N4 C17 C16 120.3(4)
C18 C17 C16 119.0(4)
C19 C18 C17 120.2(4)
C19 C18 H18 119.9
C17 C18 H18 119.9
C20 C19 C18 119.1(4)
C20 C19 H19 120.4
C18 C19 H19 120.4
C19 C20 C21 119.1(4)
C19 C20 H20 120.5
C21 C20 H20 120.5
N4 C21 C20 122.0(4)
N4 C21 C22 114.6(4)
C20 C21 C22 123.2(4)
C17 N4 C21 118.5(4)
C17 N4 Ru2 127.7(3)
C21 N4 Ru2 113.6(3)
N5 C22 C23 120.9(4)
N5 C22 C21 114.8(4)
C23 C22 C21 124.2(4)
C24 C23 C22 118.6(5)
C24 C23 H23 120.7
C22 C23 H23 120.7
C25 C24 C23 119.7(5)
C25 C24 H24 120.1
C23 C24 H24 120.1
C24 C25 C26 119.8(5)
C24 C25 H25 120.1
C26 C25 H25 120.1
N5 C26 C25 120.6(5)
N5 C26 H26 119.7
C25 C26 H26 119.7
C22 N5 C26 120.1(4)
C22 N5 Ru2 116.1(3)
C26 N5 Ru2 123.4(3)
C28 C27 H27A 109.5
C28 C27 H27B 109.5
H27A C27 H27B 109.5
C28 C27 H27C 109.5
H27A C27 H27C 109.5
H27B C27 H27C 109.5
C33 C28 C29 117.5(4)
C33 C28 C27 122.3(4)
C29 C28 C27 120.2(4)
C33 C28 Ru1 69.9(2)
C29 C28 Ru1 69.3(2)
C27 C28 Ru1 131.9(3)
C30 C29 C28 121.3(4)
C30 C29 Ru1 71.0(3)
C28 C29 Ru1 73.6(3)
C30 C29 H29 119.3
C28 C29 H29 119.3
Ru1 C29 H29 128.3
C29 C30 C31 120.9(4)
C29 C30 Ru1 72.1(3)
C31 C30 Ru1 71.3(2)
C29 C30 H30 119.6
C31 C30 H30 119.6
Ru1 C30 H30 129.5
C32 C31 C30 118.6(4)
C32 C31 C34 122.4(4)
C30 C31 C34 119.0(4)
C32 C31 Ru1 71.0(2)
C30 C31 Ru1 70.7(2)
C34 C31 Ru1 131.2(3)
C31 C32 C33 119.5(4)
C31 C32 Ru1 71.5(2)
C33 C32 Ru1 72.0(2)
C31 C32 H32 120.2
C33 C32 H32 120.2
Ru1 C32 H32 128.5
C28 C33 C32 122.1(4)
C28 C33 Ru1 73.5(2)
C32 C33 Ru1 70.4(2)
C28 C33 H33 119.0
C32 C33 H33 119.0
Ru1 C33 H33 129.8
C31 C34 C36 114.5(4)
C31 C34 C35 108.3(4)
C36 C34 C35 111.6(4)
C31 C34 H34 107.4
C36 C34 H34 107.4
C35 C34 H34 107.4
C34 C35 H35A 109.5
C34 C35 H35B 109.5
H35A C35 H35B 109.5
C34 C35 H35C 109.5
H35A C35 H35C 109.5
H35B C35 H35C 109.5
C34 C36 H36A 109.5
C34 C36 H36B 109.5
H36A C36 H36B 109.5
C34 C36 H36C 109.5
H36A C36 H36C 109.5
H36B C36 H36C 109.5
C39 C37 H37A 109.5
C39 C37 H37B 109.5
H37A C37 H37B 109.5
C39 C37 H37C 109.5
H37A C37 H37C 109.5
H37B C37 H37C 109.5
C40 C38 C39 121.3(4)
C40 C38 Ru2 72.1(3)
C39 C38 Ru2 72.0(3)
C40 C38 H38 119.4
C39 C38 H38 119.4
Ru2 C38 H38 129.0
C43 C39 C38 117.2(4)
C43 C39 C37 122.3(4)
C38 C39 C37 120.5(5)
C43 C39 Ru2 70.5(3)
C38 C39 Ru2 70.0(3)
C37 C39 Ru2 128.6(4)
C38 C40 C41 121.4(4)
C38 C40 Ru2 70.9(3)
C41 C40 Ru2 71.0(2)
C38 C40 H40 119.3
C41 C40 H40 119.3
Ru2 C40 H40 131.8
C42 C41 C40 117.3(4)
C42 C41 C44 123.6(4)
C40 C41 C44 119.0(4)
C42 C41 Ru2 70.2(2)
C40 C41 Ru2 71.2(2)
C44 C41 Ru2 129.9(3)
C41 C42 C43 121.2(4)
C41 C42 Ru2 72.3(2)
C43 C42 Ru2 71.5(2)
C41 C42 H42 119.4
C43 C42 H42 119.4
Ru2 C42 H42 129.2
C39 C43 C42 121.5(4)
C39 C43 Ru2 72.4(3)
C42 C43 Ru2 70.4(2)
C39 C43 H43 119.2
C42 C43 H43 119.2
Ru2 C43 H43 130.7
C41 C44 C45 115.1(4)
C41 C44 C46 107.4(4)
C45 C44 C46 111.2(5)
C41 C44 H44 107.6
C45 C44 H44 107.6
C46 C44 H44 107.6
C44 C45 H45A 109.5
C44 C45 H45B 109.5
H45A C45 H45B 109.5
C44 C45 H45C 109.5
H45A C45 H45C 109.5
H45B C45 H45C 109.5
C44 C46 H46A 109.5
C44 C46 H46B 109.5
H46A C46 H46B 109.5
C44 C46 H46C 109.5
H46A C46 H46C 109.5
H46B C46 H46C 109.5
F4 B1 F1 113.5(6)
F4 B1 F2 111.3(5)
F1 B1 F2 109.1(5)
F4 B1 F3 105.0(5)
F1 B1 F3 107.8(5)
F2 B1 F3 109.9(6)
F6 B2 F7 108.7(6)
F6 B2 F5 112.3(5)
F7 B2 F5 110.8(5)
F6 B2 F8A 116.7(6)
F7 B2 F8A 98.4(6)
F5 B2 F8A 109.0(5)
F6 B2 F8B 71.4(10)
F7 B2 F8B 145.4(10)
F5 B2 F8B 100.1(9)
F8A B2 F8B 55.6(9)
B2 F6 F8B 56.0(8)
B2 F8B F6 52.6(8)
N6 C51 C52 176.1(10)
C51 C52 H52A 109.5
C51 C52 H52B 109.5
H52A C52 H52B 109.5
C51 C52 H52C 109.5
H52A C52 H52C 109.5
H52B C52 H52C 109.5
C56 C54 N7 175.5(14)
C54 C56 H56A 109.5
C54 C56 H56B 109.5
H56A C56 H56B 109.5
C54 C56 H56C 109.5
H56A C56 H56C 109.5
H56B C56 H56C 109.5

loop_
_geom_bond_atom_site_label_1
_geom_bond_atom_site_label_2
_geom_bond_distance
Ru1 N1 2.075(3)
Ru1 N2 2.134(4)
Ru1 C30 2.193(4)
Ru1 C32 2.195(4)
Ru1 C31 2.202(4)
Ru1 C29 2.206(4)
Ru1 C33 2.217(4)
Ru1 C28 2.263(4)
Ru1 Cl1 2.3962(10)
Ru2 N5 2.068(4)
Ru2 N4 2.120(4)
Ru2 C42 2.184(4)
Ru2 C38 2.198(5)
Ru2 C43 2.199(4)
Ru2 C41 2.211(4)
Ru2 C40 2.212(4)
Ru2 C39 2.224(5)
Ru2 Cl2 2.3920(11)
N1 C5 1.349(5)
N1 C1 1.350(6)
C1 C2 1.373(6)
C1 H1 0.9500
C2 C3 1.386(7)
C2 H2 0.9500
C3 C4 1.385(7)
C3 H3 0.9500
C4 C5 1.405(6)
C4 H4 0.9500
C5 C6 1.464(6)
C6 N2 1.364(5)
C6 C7 1.387(6)
C7 C8 1.373(7)
C7 H7 0.9500
C8 C9 1.371(7)
C8 H8 0.9500
C9 C10 1.393(6)
C9 H9 0.9500
C10 N2 1.346(6)
C10 C11 1.509(6)
C11 N3 1.471(6)
C11 H11A 0.9900
C11 H11B 0.9900
N3 C16 1.471(5)
N3 C12 1.472(6)
C12 C13 1.506(8)
C12 H12A 0.9900
C12 H12B 0.9900
C13 C14B 1.494(11)
C13 C14A 1.577(14)
C13 H13A 0.9900
C13 H13B 0.9900
C14A C15A 0.938(15)
C14A H14A 0.9900
C14A H14B 0.9900
C15A H15A 0.9800
C15A H15B 0.9800
C15A H15C 0.9800
C14B C15B 1.498(16)
C14B H14C 0.9900
C14B H14D 0.9900
C15B H15D 0.9800
C15B H15E 0.9800
C15B H15F 0.9800
C16 C17 1.502(6)
C16 H16A 0.9900
C16 H16B 0.9900
C17 N4 1.355(5)
C17 C18 1.392(6)
C18 C19 1.385(7)
C18 H18 0.9500
C19 C20 1.369(7)
C19 H19 0.9500
C20 C21 1.391(6)
C20 H20 0.9500
C21 N4 1.366(6)
C21 C22 1.465(6)
C22 N5 1.345(6)
C22 C23 1.397(6)
C23 C24 1.387(7)
C23 H23 0.9500
C24 C25 1.364(8)
C24 H24 0.9500
C25 C26 1.388(7)
C25 H25 0.9500
C26 N5 1.351(5)
C26 H26 0.9500
C27 C28 1.510(7)
C27 H27A 0.9800
C27 H27B 0.9800
C27 H27C 0.9800
C28 C33 1.407(6)
C28 C29 1.425(7)
C29 C30 1.392(7)
C29 H29 0.9500
C30 C31 1.429(6)
C30 H30 0.9500
C31 C32 1.413(6)
C31 C34 1.511(6)
C32 C33 1.423(6)
C32 H32 0.9500
C33 H33 0.9500
C34 C36 1.521(7)
C34 C35 1.542(7)
C34 H34 1.0000
C35 H35A 0.9800
C35 H35B 0.9800
C35 H35C 0.9800
C36 H36A 0.9800
C36 H36B 0.9800
C36 H36C 0.9800
C37 C39 1.494(7)
C37 H37A 0.9800
C37 H37B 0.9800
C37 H37C 0.9800
C38 C40 1.399(6)
C38 C39 1.439(7)
C38 H38 0.9500
C39 C43 1.406(7)
C40 C41 1.433(6)
C40 H40 0.9500
C41 C42 1.412(6)
C41 C44 1.505(6)
C42 C43 1.429(6)
C42 H42 0.9500
C43 H43 0.9500
C44 C45 1.512(8)
C44 C46 1.531(7)
C44 H44 1.0000
C45 H45A 0.9800
C45 H45B 0.9800
C45 H45C 0.9800
C46 H46A 0.9800
C46 H46B 0.9800
C46 H46C 0.9800
B1 F4 1.358(7)
B1 F1 1.374(8)
B1 F2 1.378(7)
B1 F3 1.403(8)
B2 F6 1.328(7)
B2 F7 1.366(8)
B2 F5 1.372(7)
B2 F8A 1.382(8)
B2 F8B 1.39(2)
F6 F8B 1.59(2)
C51 N6 1.088(9)
C51 C52 1.457(11)
C52 H52A 0.9800
C52 H52B 0.9800
C52 H52C 0.9800
C54 C56 0.988(14)
C54 N7 1.422(17)
C56 H56A 0.9800
C56 H56B 0.9800
C56 H56C 0.9800

loop_
_geom_torsion_atom_site_label_1
_geom_torsion_atom_site_label_2
_geom_torsion_atom_site_label_3
_geom_torsion_atom_site_label_4
_geom_torsion
N2 Ru1 N1 C5 13.8(3)
C30 Ru1 N1 C5 -149.4(3)
C32 Ru1 N1 C5 -80.3(3)
C31 Ru1 N1 C5 -112.2(3)
C29 Ru1 N1 C5 -173.5(3)
C33 Ru1 N1 C5 -67.7(4)
C28 Ru1 N1 C5 -161.4(5)
Cl1 Ru1 N1 C5 99.2(3)
N2 Ru1 N1 C1 -171.1(4)
C30 Ru1 N1 C1 25.7(4)
C32 Ru1 N1 C1 94.8(3)
C31 Ru1 N1 C1 62.9(3)
C29 Ru1 N1 C1 1.6(4)
C33 Ru1 N1 C1 107.3(4)
C28 Ru1 N1 C1 13.6(8)
Cl1 Ru1 N1 C1 -85.7(3)
C5 N1 C1 C2 3.3(6)
Ru1 N1 C1 C2 -171.7(3)
N1 C1 C2 C3 -0.4(7)
C1 C2 C3 C4 -1.6(7)
C2 C3 C4 C5 0.8(7)
C1 N1 C5 C4 -4.1(6)
Ru1 N1 C5 C4 171.3(3)
C1 N1 C5 C6 172.4(4)
Ru1 N1 C5 C6 -12.3(4)
C3 C4 C5 N1 2.1(6)
C3 C4 C5 C6 -174.0(4)
N1 C5 C6 N2 0.4(5)
C4 C5 C6 N2 176.7(4)
N1 C5 C6 C7 -172.7(4)
C4 C5 C6 C7 3.6(6)
N2 C6 C7 C8 -1.2(7)
C5 C6 C7 C8 171.4(4)
C6 C7 C8 C9 -1.0(7)
C7 C8 C9 C10 0.3(7)
C8 C9 C10 N2 2.7(6)
C8 C9 C10 C11 -176.2(4)
C9 C10 N2 C6 -4.8(6)
C11 C10 N2 C6 174.1(4)
C9 C10 N2 Ru1 175.1(3)
C11 C10 N2 Ru1 -6.0(5)
C7 C6 N2 C10 4.1(6)
C5 C6 N2 C10 -169.0(3)
C7 C6 N2 Ru1 -175.8(3)
C5 C6 N2 Ru1 11.1(4)
N1 Ru1 N2 C10 166.9(3)
C30 Ru1 N2 C10 -119.6(5)
C32 Ru1 N2 C10 -83.5(3)
C31 Ru1 N2 C10 -112.6(3)
C29 Ru1 N2 C10 0.5(5)
C33 Ru1 N2 C10 -45.5(3)
C28 Ru1 N2 C10 -14.6(4)
Cl1 Ru1 N2 C10 79.5(3)
N1 Ru1 N2 C6 -13.2(3)
C30 Ru1 N2 C6 60.3(6)
C32 Ru1 N2 C6 96.4(3)
C31 Ru1 N2 C6 67.3(3)
C29 Ru1 N2 C6 -179.6(3)
C33 Ru1 N2 C6 134.4(3)
C28 Ru1 N2 C6 165.3(3)
Cl1 Ru1 N2 C6 -100.6(3)
N2 C10 C11 N3 -140.1(4)
C9 C10 C11 N3 38.7(5)
C10 C11 N3 C16 73.7(4)
C10 C11 N3 C12 -164.0(4)
C16 N3 C12 C13 -161.3(4)
C11 N3 C12 C13 76.2(5)
N3 C12 C13 C14B 47.9(9)
N3 C12 C13 C14A 74.7(7)
C14B C13 C14A C15A -123(4)
C12 C13 C14A C15A 105(3)
C12 C13 C14B C15B 129.1(9)
C14A C13 C14B C15B 70.0(14)
C11 N3 C16 C17 -164.7(3)
C12 N3 C16 C17 72.4(4)
N3 C16 C17 N4 -133.7(4)
N3 C16 C17 C18 44.5(5)
N4 C17 C18 C19 3.0(7)
C16 C17 C18 C19 -175.1(4)
C17 C18 C19 C20 2.1(7)
C18 C19 C20 C21 -3.1(7)
C19 C20 C21 N4 -0.7(7)
C19 C20 C21 C22 174.7(4)
C18 C17 N4 C21 -6.8(6)
C16 C17 N4 C21 171.3(4)
C18 C17 N4 Ru2 167.2(3)
C16 C17 N4 Ru2 -14.6(6)
C20 C21 N4 C17 5.8(6)
C22 C21 N4 C17 -170.1(4)
C20 C21 N4 Ru2 -169.1(3)
C22 C21 N4 Ru2 15.0(4)
N5 Ru2 N4 C17 168.4(4)
C42 Ru2 N4 C17 -107.0(4)
C38 Ru2 N4 C17 -11.1(4)
C43 Ru2 N4 C17 -119.8(4)
C41 Ru2 N4 C17 -76.4(4)
C40 Ru2 N4 C17 -38.7(4)
C39 Ru2 N4 C17 -6.0(7)
Cl2 Ru2 N4 C17 81.5(3)
N5 Ru2 N4 C21 -17.3(3)
C42 Ru2 N4 C21 67.4(3)
C38 Ru2 N4 C21 163.2(3)
C43 Ru2 N4 C21 54.5(5)
C41 Ru2 N4 C21 97.9(3)
C40 Ru2 N4 C21 135.6(3)
C39 Ru2 N4 C21 168.4(5)
Cl2 Ru2 N4 C21 -104.2(3)
N4 C21 C22 N5 -0.6(5)
C20 C21 C22 N5 -176.4(4)
N4 C21 C22 C23 175.3(4)
C20 C21 C22 C23 -0.5(7)
N5 C22 C23 C24 3.4(7)
C21 C22 C23 C24 -172.2(4)
C22 C23 C24 C25 0.8(7)
C23 C24 C25 C26 -3.2(8)
C24 C25 C26 N5 1.5(7)
C23 C22 N5 C26 -5.1(6)
C21 C22 N5 C26 170.8(4)
C23 C22 N5 Ru2 169.2(3)
C21 C22 N5 Ru2 -14.9(5)
C25 C26 N5 C22 2.7(6)
C25 C26 N5 Ru2 -171.2(3)
N4 Ru2 N5 C22 17.5(3)
C42 Ru2 N5 C22 -99.2(3)
C38 Ru2 N5 C22 -163.7(4)
C43 Ru2 N5 C22 -137.2(3)
C41 Ru2 N5 C22 -69.4(3)
C40 Ru2 N5 C22 -63.5(5)
C39 Ru2 N5 C22 -164.5(3)
Cl2 Ru2 N5 C22 106.1(3)
N4 Ru2 N5 C26 -168.4(4)
C42 Ru2 N5 C26 74.9(3)
C38 Ru2 N5 C26 10.4(6)
C43 Ru2 N5 C26 36.9(4)
C41 Ru2 N5 C26 104.7(3)
C40 Ru2 N5 C26 110.6(4)
C39 Ru2 N5 C26 9.6(4)
Cl2 Ru2 N5 C26 -79.9(3)
N1 Ru1 C28 C33 115.8(6)
N2 Ru1 C28 C33 -59.0(3)
C30 Ru1 C28 C33 102.8(3)
C32 Ru1 C28 C33 28.4(3)
C31 Ru1 C28 C33 65.4(3)
C29 Ru1 C28 C33 131.6(4)
Cl1 Ru1 C28 C33 -146.2(2)
N1 Ru1 C28 C29 -15.9(7)
N2 Ru1 C28 C29 169.4(2)
C30 Ru1 C28 C29 -28.8(3)
C32 Ru1 C28 C29 -103.2(3)
C31 Ru1 C28 C29 -66.2(3)
C33 Ru1 C28 C29 -131.6(4)
Cl1 Ru1 C28 C29 82.2(3)
N1 Ru1 C28 C27 -128.3(6)
N2 Ru1 C28 C27 57.0(5)
C30 Ru1 C28 C27 -141.3(5)
C32 Ru1 C28 C27 144.4(5)
C31 Ru1 C28 C27 -178.6(5)
C29 Ru1 C28 C27 -112.5(6)
C33 Ru1 C28 C27 115.9(6)
Cl1 Ru1 C28 C27 -30.3(5)
C33 C28 C29 C30 2.5(6)
C27 C28 C29 C30 -177.8(4)
Ru1 C28 C29 C30 54.8(4)
C33 C28 C29 Ru1 -52.3(4)
C27 C28 C29 Ru1 127.3(4)
N1 Ru1 C29 C30 42.3(3)
N2 Ru1 C29 C30 -154.6(3)
C32 Ru1 C29 C30 -66.4(3)
C31 Ru1 C29 C30 -29.2(3)
C33 Ru1 C29 C30 -103.3(3)
C28 Ru1 C29 C30 -132.4(4)
Cl1 Ru1 C29 C30 127.6(3)
N1 Ru1 C29 C28 174.7(2)
N2 Ru1 C29 C28 -22.2(5)
C30 Ru1 C29 C28 132.4(4)
C32 Ru1 C29 C28 66.1(3)
C31 Ru1 C29 C28 103.2(3)
C33 Ru1 C29 C28 29.1(3)
Cl1 Ru1 C29 C28 -100.0(3)
C28 C29 C30 C31 -1.8(6)
Ru1 C29 C30 C31 54.2(4)
C28 C29 C30 Ru1 -56.0(4)
N1 Ru1 C30 C29 -147.5(3)
N2 Ru1 C30 C29 142.1(5)
C32 Ru1 C30 C29 103.0(3)
C31 Ru1 C30 C29 132.7(4)
C33 Ru1 C30 C29 65.3(3)
C28 Ru1 C30 C29 29.0(3)
Cl1 Ru1 C30 C29 -58.5(3)
N1 Ru1 C30 C31 79.7(3)
N2 Ru1 C30 C31 9.3(6)
C32 Ru1 C30 C31 -29.7(2)
C29 Ru1 C30 C31 -132.7(4)
C33 Ru1 C30 C31 -67.4(3)
C28 Ru1 C30 C31 -103.7(3)
Cl1 Ru1 C30 C31 168.8(2)
C29 C30 C31 C32 -0.2(6)
Ru1 C30 C31 C32 54.3(3)
C29 C30 C31 C34 178.3(4)
Ru1 C30 C31 C34 -127.2(4)
C29 C30 C31 Ru1 -54.5(4)
N1 Ru1 C31 C32 125.9(3)
N2 Ru1 C31 C32 52.3(3)
C30 Ru1 C31 C32 -131.1(4)
C29 Ru1 C31 C32 -102.6(3)
C33 Ru1 C31 C32 -30.0(3)
C28 Ru1 C31 C32 -66.0(3)
Cl1 Ru1 C31 C32 -151.3(2)
N1 Ru1 C31 C30 -103.0(3)
N2 Ru1 C31 C30 -176.6(2)
C32 Ru1 C31 C30 131.1(4)
C29 Ru1 C31 C30 28.5(3)
C33 Ru1 C31 C30 101.1(3)
C28 Ru1 C31 C30 65.1(3)
Cl1 Ru1 C31 C30 -20.2(4)
N1 Ru1 C31 C34 9.1(4)
N2 Ru1 C31 C34 -64.6(5)
C30 Ru1 C31 C34 112.1(5)
C32 Ru1 C31 C34 -116.8(5)
C29 Ru1 C31 C34 140.5(5)
C33 Ru1 C31 C34 -146.8(5)
C28 Ru1 C31 C34 177.2(4)
Cl1 Ru1 C31 C34 91.9(5)
C30 C31 C32 C33 1.5(6)
C34 C31 C32 C33 -177.0(4)
Ru1 C31 C32 C33 55.7(3)
C30 C31 C32 Ru1 -54.1(3)
C34 C31 C32 Ru1 127.4(4)
N1 Ru1 C32 C31 -60.1(3)
N2 Ru1 C32 C31 -139.0(3)
C30 Ru1 C32 C31 30.1(3)
C29 Ru1 C32 C31 66.5(3)
C33 Ru1 C32 C31 130.9(4)
C28 Ru1 C32 C31 103.2(3)
Cl1 Ru1 C32 C31 121.6(4)
N1 Ru1 C32 C33 168.9(2)
N2 Ru1 C32 C33 90.0(3)
C30 Ru1 C32 C33 -100.9(3)
C31 Ru1 C32 C33 -130.9(4)
C29 Ru1 C32 C33 -64.4(3)
C28 Ru1 C32 C33 -27.7(3)
Cl1 Ru1 C32 C33 -9.4(6)
C29 C28 C33 C32 -1.2(6)
C27 C28 C33 C32 179.2(4)
Ru1 C28 C33 C32 -53.2(4)
C29 C28 C33 Ru1 52.0(4)
C27 C28 C33 Ru1 -127.6(4)
C31 C32 C33 C28 -0.8(6)
Ru1 C32 C33 C28 54.6(4)
C31 C32 C33 Ru1 -55.4(3)
N1 Ru1 C33 C28 -153.4(3)
N2 Ru1 C33 C28 130.9(3)
C30 Ru1 C33 C28 -66.1(3)
C32 Ru1 C33 C28 -133.9(4)
C31 Ru1 C33 C28 -104.0(3)
C29 Ru1 C33 C28 -29.5(3)
Cl1 Ru1 C33 C28 42.7(3)
N1 Ru1 C33 C32 -19.5(4)
N2 Ru1 C33 C32 -95.2(3)
C30 Ru1 C33 C32 67.8(3)
C31 Ru1 C33 C32 29.9(3)
C29 Ru1 C33 C32 104.4(3)
C28 Ru1 C33 C32 133.9(4)
Cl1 Ru1 C33 C32 176.6(2)
C32 C31 C34 C36 -24.6(6)
C30 C31 C34 C36 156.9(4)
Ru1 C31 C34 C36 67.9(5)
C32 C31 C34 C35 100.6(5)
C30 C31 C34 C35 -77.9(5)
Ru1 C31 C34 C35 -166.9(3)
N5 Ru2 C38 C40 131.6(4)
N4 Ru2 C38 C40 -49.7(3)
C42 Ru2 C38 C40 65.2(3)
C43 Ru2 C38 C40 102.8(3)
C41 Ru2 C38 C40 28.1(2)
C39 Ru2 C38 C40 132.8(4)
Cl2 Ru2 C38 C40 -139.4(2)
N5 Ru2 C38 C39 -1.2(6)
N4 Ru2 C38 C39 177.5(2)
C42 Ru2 C38 C39 -67.6(3)
C43 Ru2 C38 C39 -30.0(3)
C41 Ru2 C38 C39 -104.7(3)
C40 Ru2 C38 C39 -132.8(4)
Cl2 Ru2 C38 C39 87.8(3)
C40 C38 C39 C43 -0.7(7)
Ru2 C38 C39 C43 54.1(4)
C40 C38 C39 C37 -178.7(4)
Ru2 C38 C39 C37 -123.8(5)
C40 C38 C39 Ru2 -54.8(4)
N5 Ru2 C39 C43 49.3(3)
N4 Ru2 C39 C43 -137.1(5)
C42 Ru2 C39 C43 -28.5(3)
C38 Ru2 C39 C43 -130.2(4)
C41 Ru2 C39 C43 -65.0(3)
C40 Ru2 C39 C43 -101.7(3)
Cl2 Ru2 C39 C43 136.0(3)
N5 Ru2 C39 C38 179.5(2)
N4 Ru2 C39 C38 -6.9(7)
C42 Ru2 C39 C38 101.7(3)
C43 Ru2 C39 C38 130.2(4)
C41 Ru2 C39 C38 65.2(3)
C40 Ru2 C39 C38 28.5(3)
Cl2 Ru2 C39 C38 -93.8(3)
N5 Ru2 C39 C37 -66.9(5)
N4 Ru2 C39 C37 106.7(6)
C42 Ru2 C39 C37 -144.7(5)
C38 Ru2 C39 C37 113.6(6)
C43 Ru2 C39 C37 -116.2(6)
C41 Ru2 C39 C37 178.8(5)
C40 Ru2 C39 C37 142.1(5)
Cl2 Ru2 C39 C37 19.8(5)
C39 C38 C40 C41 2.7(7)
Ru2 C38 C40 C41 -52.1(4)
C39 C38 C40 Ru2 54.8(4)
N5 Ru2 C40 C38 -143.4(3)
N4 Ru2 C40 C38 140.7(3)
C42 Ru2 C40 C38 -104.0(3)
C43 Ru2 C40 C38 -66.2(3)
C41 Ru2 C40 C38 -134.6(4)
C39 Ru2 C40 C38 -29.2(3)
Cl2 Ru2 C40 C38 48.7(3)
N5 Ru2 C40 C41 -8.8(5)
N4 Ru2 C40 C41 -84.7(3)
C42 Ru2 C40 C41 30.6(2)
C38 Ru2 C40 C41 134.6(4)
C43 Ru2 C40 C41 68.4(3)
C39 Ru2 C40 C41 105.4(3)
Cl2 Ru2 C40 C41 -176.7(2)
C38 C40 C41 C42 -2.6(6)
Ru2 C40 C41 C42 -54.7(3)
C38 C40 C41 C44 178.0(4)
Ru2 C40 C41 C44 125.9(4)
C38 C40 C41 Ru2 52.1(4)
N5 Ru2 C41 C42 -54.8(3)
N4 Ru2 C41 C42 -131.5(3)
C38 Ru2 C41 C42 102.2(3)
C43 Ru2 C41 C42 29.1(3)
C40 Ru2 C41 C42 129.6(4)
C39 Ru2 C41 C42 65.2(3)
Cl2 Ru2 C41 C42 137.3(3)
N5 Ru2 C41 C40 175.6(2)
N4 Ru2 C41 C40 98.9(3)
C42 Ru2 C41 C40 -129.6(4)
C38 Ru2 C41 C40 -27.5(2)
C43 Ru2 C41 C40 -100.5(3)
C39 Ru2 C41 C40 -64.5(3)
Cl2 Ru2 C41 C40 7.6(5)
N5 Ru2 C41 C44 63.0(4)
N4 Ru2 C41 C44 -13.6(4)
C42 Ru2 C41 C44 117.8(5)
C38 Ru2 C41 C44 -140.0(4)
C43 Ru2 C41 C44 147.0(5)
C40 Ru2 C41 C44 -112.5(5)
C39 Ru2 C41 C44 -177.0(4)
Cl2 Ru2 C41 C44 -104.9(5)
C40 C41 C42 C43 0.7(6)
C44 C41 C42 C43 -179.9(4)
Ru2 C41 C42 C43 -54.4(4)
C40 C41 C42 Ru2 55.1(3)
C44 C41 C42 Ru2 -125.5(4)
N5 Ru2 C42 C41 132.3(3)
N4 Ru2 C42 C41 56.6(3)
C38 Ru2 C42 C41 -67.2(3)
C43 Ru2 C42 C41 -132.8(4)
C40 Ru2 C42 C41 -30.8(3)
C39 Ru2 C42 C41 -105.0(3)
Cl2 Ru2 C42 C41 -143.5(3)
N5 Ru2 C42 C43 -94.9(3)
N4 Ru2 C42 C43 -170.7(2)
C38 Ru2 C42 C43 65.6(3)
C41 Ru2 C42 C43 132.8(4)
C40 Ru2 C42 C43 101.9(3)
C39 Ru2 C42 C43 27.8(3)
Cl2 Ru2 C42 C43 -10.7(5)
C38 C39 C43 C42 -1.2(7)
C37 C39 C43 C42 176.7(4)
Ru2 C39 C43 C42 52.7(4)
C38 C39 C43 Ru2 -53.9(4)
C37 C39 C43 Ru2 124.0(5)
C41 C42 C43 C39 1.2(7)
Ru2 C42 C43 C39 -53.6(4)
C41 C42 C43 Ru2 54.8(4)
N5 Ru2 C43 C39 -139.1(3)
N4 Ru2 C43 C39 152.9(3)
C42 Ru2 C43 C39 134.0(4)
C38 Ru2 C43 C39 30.7(3)
C41 Ru2 C43 C39 105.3(3)
C40 Ru2 C43 C39 67.4(3)
Cl2 Ru2 C43 C39 -51.1(3)
N5 Ru2 C43 C42 86.8(3)
N4 Ru2 C43 C42 18.9(5)
C38 Ru2 C43 C42 -103.3(3)
C41 Ru2 C43 C42 -28.7(3)
C40 Ru2 C43 C42 -66.6(3)
C39 Ru2 C43 C42 -134.0(4)
Cl2 Ru2 C43 C42 174.9(2)
C42 C41 C44 C45 26.9(6)
C40 C41 C44 C45 -153.7(4)
Ru2 C41 C44 C45 -64.7(6)
C42 C41 C44 C46 -97.4(5)
C40 C41 C44 C46 82.0(5)
Ru2 C41 C44 C46 171.0(4)
F7 B2 F6 F8B -143.4(10)
F5 B2 F6 F8B 93.6(10)
F8A B2 F6 F8B -33.3(9)
F7 B2 F8B F6 96.2(17)
F5 B2 F8B F6 -110.3(6)
F8A B2 F8B F6 143.5(9)
